data_7160498
loop_
_publ_author_name
'Chang, Meng-Yang'
'Hsueh, Nai-Chen'

_publ_section_title
;
 K<sub>2</sub>CO<sub>3</sub>/TFAA-activated diarylation of
 &#x3b1;-sulfonyl <i>o</i>-hydroxyacetophenones with <i>o</i>-nitroaryl
 disulfides to construct sulfonyl bis-<i>o</i>-nitroaryl acetophenones.
;
_journal_issue 19
_journal_name_full 'Organic &amp; biomolecular chemistry'
_journal_page_first 4751
_journal_page_last 4757
_journal_paper_doi 10.1039/d5ob00380f
_journal_volume 23
_journal_year 2025
_chemical_formula_moiety 'C27 H20 N2 O8 S'
_chemical_formula_sum 'C27 H20 N2 O8 S'
_chemical_formula_weight 532.51
_space_group_crystal_system triclinic
_space_group_IT_number 2
_space_group_name_Hall '-P 1'
_space_group_name_H-M_alt 'P -1'
_atom_sites_solution_hydrogens geom
_atom_sites_solution_primary iterative
_audit_creation_date 2022-07-19
_audit_creation_method
;
Olex2 1.5
(compiled 2022.04.07 svn.rca3783a0 for OlexSys, GUI svn.r6498)
;
_audit_update_record
;
2023-02-25 deposited with the CCDC.	2025-04-11 downloaded from the CCDC.
;
_cell_angle_alpha 74.0530(10)
_cell_angle_beta 77.7610(10)
_cell_angle_gamma 86.0010(10)
_cell_formula_units_Z 2
_cell_length_a 8.08950(10)
_cell_length_b 10.48040(10)
_cell_length_c 14.8834(2)
_cell_measurement_reflns_used 23188
_cell_measurement_temperature 113(2)
_cell_measurement_theta_max 26.9630
_cell_measurement_theta_min 2.0130
_cell_volume 1185.61(3)
_computing_cell_refinement 'CrysAlisPro 1.171.41.56a (Rigaku OD, 2020)'
_computing_data_collection 'CrysAlisPro 1.171.41.56a (Rigaku OD, 2020)'
_computing_data_reduction 'CrysAlisPro 1.171.41.56a (Rigaku OD, 2020)'
_computing_molecular_graphics 'Olex2 1.5 (Dolomanov et al., 2009)'
_computing_publication_material 'Olex2 1.5 (Dolomanov et al., 2009)'
_computing_structure_refinement 'SHELXL 2018/3 (Sheldrick, 2015)'
_computing_structure_solution 'olex2.solve 1.5 (Bourhis et al., 2015)'
_diffrn_ambient_temperature 113(2)
_diffrn_detector 'Hybrid Pixel Array Detector'
_diffrn_detector_area_resol_mean 10.0000
_diffrn_measured_fraction_theta_full 0.998
_diffrn_measured_fraction_theta_max 0.998
_diffrn_measurement_details
;
List of Runs (angles in degrees, time in seconds):

  # Type    Start    End  Width  t~exp~   \w     \q     \k     \f   Frames
#--------------------------------------------------------------------------
  1  \w    -17.00 100.00   0.50   14.00    --   10.60  82.00  60.00  234
  2  \w    -15.00 100.00   0.50   14.00    --   10.60  77.00 -60.00  230
  3  \w    -15.00 100.00   0.50   14.00    --   10.60  77.00 -30.00  230
  4  \w    -17.00 100.00   0.50   14.00    --   10.60  82.00-150.00  234
  5  \w    -79.00  38.00   0.50   14.00    --   10.60 -82.00  30.00  234
  6  \w    -17.00 100.00   0.50   14.00    --   10.60  82.00 -90.00  234
  7  \w    -17.00 100.00   0.50   14.00    --   10.60  82.00 120.00  234
  8  \w    -79.00  41.00   0.50   14.00    --   10.60 -57.00  30.00  240
  9  \w    -79.00  38.00   0.50   14.00    --   10.60 -82.00 120.00  234
 10  \w    -79.00  36.00   0.50   14.00    --   10.60 -77.00-180.00  230
 11  \w   -100.00  17.00   0.50   14.00    --  -10.90 -82.00 -90.00  234
 12  \w    -79.00  11.00   0.50   14.00    --   10.60 -82.00  60.00  180
 13  \w    -79.00  38.00   0.50   14.00    --   10.60 -82.00-120.00  234
 14  \w    -79.00  38.00   0.50   14.00    --   10.60 -82.00 -30.00  234
 15  \w    -79.00  41.00   0.50   14.00    --   10.60 -57.00-120.00  240
 16  \w    -79.00  38.00   0.50   14.00    --   10.60 -82.00   0.00  234
 17  \w    -38.00  79.00   0.50   14.00    --  -10.90  82.00 -90.00  234
 18  \w    -38.00  79.00   0.50   14.00    --  -10.90  82.00 150.00  234
;
_diffrn_measurement_device 'four-circle diffractometer'
_diffrn_measurement_device_type 'XtaLAB Pro II AFC12 (RINC): Kappa single'
_diffrn_measurement_method '\w scans'
_diffrn_orient_matrix_type 'CrysAlisPro convention (1999,Acta A55,543-557)'
_diffrn_orient_matrix_UB_11 0.0306766000
_diffrn_orient_matrix_UB_12 0.0111699000
_diffrn_orient_matrix_UB_13 -0.0498034000
_diffrn_orient_matrix_UB_21 -0.0814550000
_diffrn_orient_matrix_UB_22 0.0227317000
_diffrn_orient_matrix_UB_23 -0.0083783000
_diffrn_orient_matrix_UB_31 0.0217976000
_diffrn_orient_matrix_UB_32 0.0656780000
_diffrn_orient_matrix_UB_33 -0.0030908000
_diffrn_radiation_monochromator mirror
_diffrn_radiation_probe x-ray
_diffrn_radiation_type 'Mo K\a'
_diffrn_radiation_wavelength 0.71073
_diffrn_reflns_av_R_equivalents 0.0348
_diffrn_reflns_av_unetI/netI 0.0208
_diffrn_reflns_Laue_measured_fraction_full 0.998
_diffrn_reflns_Laue_measured_fraction_max 0.998
_diffrn_reflns_limit_h_max 9
_diffrn_reflns_limit_h_min -9
_diffrn_reflns_limit_k_max 12
_diffrn_reflns_limit_k_min -12
_diffrn_reflns_limit_l_max 17
_diffrn_reflns_limit_l_min -17
_diffrn_reflns_number 39857
_diffrn_reflns_point_group_measured_fraction_full 0.998
_diffrn_reflns_point_group_measured_fraction_max 0.998
_diffrn_reflns_theta_full 24.998
_diffrn_reflns_theta_max 24.998
_diffrn_reflns_theta_min 2.021
_diffrn_source 'micro-focus sealed X-ray tube'
_diffrn_source_type 'Rigaku (Mo) X-ray Source'
_exptl_absorpt_coefficient_mu 0.195
_exptl_absorpt_correction_T_max 1.00000
_exptl_absorpt_correction_T_min 0.48157
_exptl_absorpt_correction_type multi-scan
_exptl_absorpt_process_details
;
CrysAlisPro 1.171.41.56a (Rigaku Oxford Diffraction, 2020)
Empirical absorption correction using spherical harmonics,
 implemented in SCALE3 ABSPACK scaling algorithm.
;
_exptl_crystal_colour 'clear yellow'
_exptl_crystal_colour_lustre clear
_exptl_crystal_colour_primary yellow
_exptl_crystal_density_diffrn 1.492
_exptl_crystal_description block
_exptl_crystal_F_000 552
_exptl_crystal_size_max 0.25
_exptl_crystal_size_mid 0.2
_exptl_crystal_size_min 0.2
_refine_diff_density_max 0.301
_refine_diff_density_min -0.370
_refine_diff_density_rms 0.040
_refine_ls_extinction_method none
_refine_ls_goodness_of_fit_ref 1.077
_refine_ls_hydrogen_treatment constr
_refine_ls_matrix_type full
_refine_ls_number_parameters 344
_refine_ls_number_reflns 4183
_refine_ls_number_restraints 138
_refine_ls_restrained_S_all 1.064
_refine_ls_R_factor_all 0.0372
_refine_ls_R_factor_gt 0.0318
_refine_ls_shift/su_max 0.000
_refine_ls_shift/su_mean 0.000
_refine_ls_structure_factor_coef Fsqd
_refine_ls_weighting_details 'w=1/[\s^2^(Fo^2^)+(0.0412P)^2^+0.4895P] where P=(Fo^2^+2Fc^2^)/3'
_refine_ls_weighting_scheme calc
_refine_ls_wR_factor_gt 0.0838
_refine_ls_wR_factor_ref 0.0871
_reflns_Friedel_coverage 0.000
_reflns_number_gt 3675
_reflns_number_total 4183
_reflns_threshold_expression 'I > 2\s(I)'
_cod_data_source_file d5ob00380f2.cif
_cod_data_source_block k11108-myc-d(qyk609)
_cod_depositor_comments 'Adding full bibliography for 7160498--7160503.cif.'
_cod_database_code 7160498
_shelx_shelxl_version_number 2018/3
_shelx_space_group_comment
;
The symmetry employed for this shelxl refinement is uniquely defined
by the following loop, which should always be used as a source of
symmetry information in preference to the above space-group names.
They are only intended as comments.
;
_olex2_refinement_description
;
1. Fixed Uiso
 At 1.2 times of:
  All C(H) groups
 At 1.5 times of:
  All C(H,H,H) groups
2. Uiso/Uaniso restraints and constraints
N1 \\sim N2 \\sim O1 \\sim O2 \\sim O3 \\sim O4 \\sim O5 \\sim O6 \\sim O7
\\sim O8 \\sim S1: within 3.8A with sigma of 0.01 and sigma for terminal atoms
of 0.02 within 3.8A
3.a Ternary CH refined with riding coordinates:
 C1(H1)
3.b Aromatic/amide H refined with riding coordinates:
 C4(H4), C5(H5), C6(H6), C7(H7), C11(H11), C12(H12), C13(H13), C14(H14),
 C16(H16), C17(H17), C18(H18), C19(H19), C22(H22), C23(H23), C25(H25), C26(H26)
3.c Idealised Me refined as rotating group:
 C27(H27A,H27B,H27C)
;
_olex2_submission_special_instructions 'No special instructions were received'
_oxdiff_exptl_absorpt_empirical_details
;
Empirical correction (ABSPACK) includes:
- Absorption correction using spherical harmonics
- Frame scaling
;
_oxdiff_exptl_absorpt_empirical_full_max 2.256
_oxdiff_exptl_absorpt_empirical_full_min 0.725

loop_
_space_group_symop_operation_xyz
'x, y, z'
'-x, -y, -z'

loop_
_atom_site_label
_atom_site_type_symbol
_atom_site_fract_x
_atom_site_fract_y
_atom_site_fract_z
_atom_site_U_iso_or_equiv
_atom_site_adp_type
_atom_site_occupancy
_atom_site_site_symmetry_order
_atom_site_calc_flag
_atom_site_refinement_flags_posn
_atom_site_refinement_flags_adp
_atom_site_refinement_flags_occupancy
_atom_site_disorder_assembly
_atom_site_disorder_group
S1 S 0.69521(5) 0.26768(4) 0.22345(3) 0.02230(11) Uani 1 1 d . U . . .
O1 O 0.68006(16) 0.26915(11) 0.41896(8) 0.0331(3) Uani 1 1 d . U . . .
O2 O 0.61854(14) 0.66673(10) 0.29795(8) 0.0271(3) Uani 1 1 d . U . . .
O3 O 0.30959(15) 0.75239(13) 0.28170(9) 0.0402(3) Uani 1 1 d . U . . .
O4 O 0.29076(17) 0.87218(14) 0.14146(10) 0.0486(4) Uani 1 1 d . U . . .
O5 O 0.55586(14) 0.60482(12) 0.11992(8) 0.0313(3) Uani 1 1 d . U . . .
O6 O 0.71847(17) 0.64851(15) -0.01893(8) 0.0487(4) Uani 1 1 d . U . . .
O7 O 0.83472(14) 0.18478(11) 0.25027(9) 0.0331(3) Uani 1 1 d . U . . .
O8 O 0.69181(14) 0.31894(11) 0.12380(8) 0.0304(3) Uani 1 1 d . U . . .
N1 N 0.69652(17) 0.61223(13) 0.06756(9) 0.0268(3) Uani 1 1 d . U . . .
N2 N 0.37103(18) 0.82602(14) 0.20453(10) 0.0300(3) Uani 1 1 d . U . . .
C1 C 0.69027(19) 0.41706(15) 0.26554(10) 0.0203(3) Uani 1 1 d . . . . .
H1 H 0.587577 0.468400 0.253347 0.024 Uiso 1 1 calc R U . . .
C2 C 0.68982(18) 0.38393(15) 0.37209(10) 0.0219(3) Uani 1 1 d . . . . .
C3 C 0.70494(18) 0.49105(15) 0.41905(10) 0.0218(3) Uani 1 1 d . . . . .
C4 C 0.7485(2) 0.44912(17) 0.50864(11) 0.0273(4) Uani 1 1 d . . . . .
H4 H 0.764667 0.359004 0.535213 0.033 Uiso 1 1 calc R U . . .
C5 C 0.7682(2) 0.53828(18) 0.55874(12) 0.0334(4) Uani 1 1 d . . . . .
H5 H 0.798140 0.508322 0.618078 0.040 Uiso 1 1 calc R U . . .
C6 C 0.7432(2) 0.67224(18) 0.52012(12) 0.0328(4) Uani 1 1 d . . . . .
H6 H 0.757522 0.732612 0.553351 0.039 Uiso 1 1 calc R U . . .
C7 C 0.6969(2) 0.71709(17) 0.43238(12) 0.0297(4) Uani 1 1 d . . . . .
H7 H 0.678638 0.807227 0.407075 0.036 Uiso 1 1 calc R U . . .
C8 C 0.67791(19) 0.62700(16) 0.38213(11) 0.0232(3) Uani 1 1 d . . . . .
C9 C 0.6658(2) 0.78784(15) 0.23472(11) 0.0244(3) Uani 1 1 d . . . . .
C10 C 0.5491(2) 0.86372(16) 0.18471(11) 0.0259(3) Uani 1 1 d . . . . .
C11 C 0.5988(2) 0.97800(16) 0.11237(12) 0.0306(4) Uani 1 1 d . . . . .
H11 H 0.520419 1.027572 0.078961 0.037 Uiso 1 1 calc R U . . .
C12 C 0.7645(2) 1.01748(17) 0.09041(12) 0.0331(4) Uani 1 1 d . . . . .
H12 H 0.798351 1.093848 0.041979 0.040 Uiso 1 1 calc R U . . .
C13 C 0.8809(2) 0.94384(17) 0.14021(12) 0.0328(4) Uani 1 1 d . . . . .
H13 H 0.992389 0.971599 0.125731 0.039 Uiso 1 1 calc R U . . .
C14 C 0.8324(2) 0.82922(16) 0.21137(12) 0.0288(4) Uani 1 1 d . . . . .
H14 H 0.911869 0.779510 0.243817 0.035 Uiso 1 1 calc R U . . .
C15 C 0.84277(19) 0.49543(15) 0.20258(10) 0.0212(3) Uani 1 1 d . . . . .
C16 C 0.99503(19) 0.47358(15) 0.23413(11) 0.0237(3) Uani 1 1 d . . . . .
H16 H 0.997316 0.416284 0.293934 0.028 Uiso 1 1 calc R U . . .
C17 C 1.1431(2) 0.53445(16) 0.17929(11) 0.0271(4) Uani 1 1 d . . . . .
H17 H 1.241797 0.520448 0.203441 0.033 Uiso 1 1 calc R U . . .
C18 C 1.1446(2) 0.61572(16) 0.08905(11) 0.0278(4) Uani 1 1 d . . . . .
H18 H 1.244469 0.655780 0.051880 0.033 Uiso 1 1 calc R U . . .
C19 C 0.9970(2) 0.63747(16) 0.05397(11) 0.0265(4) Uani 1 1 d . . . . .
H19 H 0.997613 0.690964 -0.007363 0.032 Uiso 1 1 calc R U . . .
C20 C 0.84814(19) 0.57928(15) 0.11053(10) 0.0223(3) Uani 1 1 d . . . . .
C21 C 0.50499(18) 0.18142(15) 0.27830(10) 0.0209(3) Uani 1 1 d . . . . .
C22 C 0.4990(2) 0.07412(15) 0.35788(11) 0.0250(3) Uani 1 1 d . . . . .
H22 H 0.592058 0.051600 0.386820 0.030 Uiso 1 1 calc R U . . .
C23 C 0.3519(2) 0.00094(16) 0.39358(11) 0.0281(4) Uani 1 1 d . . . . .
H23 H 0.347054 -0.071427 0.446792 0.034 Uiso 1 1 calc R U . . .
C24 C 0.2117(2) 0.03361(16) 0.35146(12) 0.0274(4) Uani 1 1 d . . . . .
C25 C 0.2213(2) 0.14205(17) 0.27157(12) 0.0298(4) Uani 1 1 d . . . . .
H25 H 0.128286 0.165038 0.242658 0.036 Uiso 1 1 calc R U . . .
C26 C 0.3672(2) 0.21604(16) 0.23461(11) 0.0262(4) Uani 1 1 d . . . . .
H26 H 0.372642 0.288068 0.181134 0.031 Uiso 1 1 calc R U . . .
C27 C 0.0537(2) -0.04870(19) 0.38890(14) 0.0378(4) Uani 1 1 d . . . . .
H27A H -0.043581 0.008787 0.394170 0.057 Uiso 1 1 calc R U . . .
H27B H 0.058776 -0.107020 0.450550 0.057 Uiso 1 1 calc R U . . .
H27C H 0.045237 -0.100218 0.345806 0.057 Uiso 1 1 calc R U . . .

loop_
_atom_site_aniso_label
_atom_site_aniso_U_11
_atom_site_aniso_U_22
_atom_site_aniso_U_33
_atom_site_aniso_U_23
_atom_site_aniso_U_13
_atom_site_aniso_U_12
S1 0.0213(2) 0.0206(2) 0.0252(2) -0.00795(16) -0.00158(15) -0.00409(15)
O1 0.0501(8) 0.0220(6) 0.0265(6) -0.0005(5) -0.0110(5) -0.0088(5)
O2 0.0337(6) 0.0196(6) 0.0288(6) -0.0027(5) -0.0123(5) -0.0025(5)
O3 0.0331(7) 0.0426(8) 0.0382(7) -0.0022(6) -0.0026(6) -0.0036(6)
O4 0.0436(8) 0.0509(9) 0.0521(8) -0.0008(7) -0.0278(7) -0.0026(6)
O5 0.0268(6) 0.0359(7) 0.0301(6) -0.0060(5) -0.0072(5) -0.0001(5)
O6 0.0453(8) 0.0730(10) 0.0216(7) 0.0014(6) -0.0113(6) -0.0028(7)
O7 0.0227(6) 0.0273(6) 0.0513(8) -0.0148(6) -0.0065(5) -0.0001(5)
O8 0.0389(7) 0.0302(6) 0.0218(6) -0.0093(5) 0.0013(5) -0.0122(5)
N1 0.0319(8) 0.0254(7) 0.0231(7) -0.0048(6) -0.0071(6) -0.0019(6)
N2 0.0328(8) 0.0252(8) 0.0345(8) -0.0100(6) -0.0104(6) 0.0015(6)
C1 0.0227(8) 0.0167(8) 0.0211(8) -0.0045(6) -0.0039(6) -0.0023(6)
C2 0.0206(7) 0.0216(8) 0.0218(8) -0.0026(6) -0.0032(6) -0.0043(6)
C3 0.0204(7) 0.0236(8) 0.0200(7) -0.0054(6) -0.0001(6) -0.0046(6)
C4 0.0298(9) 0.0273(9) 0.0223(8) -0.0027(7) -0.0037(6) -0.0050(7)
C5 0.0377(10) 0.0418(11) 0.0217(8) -0.0082(7) -0.0056(7) -0.0100(8)
C6 0.0365(9) 0.0368(10) 0.0289(9) -0.0174(8) -0.0004(7) -0.0090(8)
C7 0.0318(9) 0.0245(9) 0.0330(9) -0.0106(7) -0.0024(7) -0.0028(7)
C8 0.0216(8) 0.0257(9) 0.0215(8) -0.0059(6) -0.0026(6) -0.0016(6)
C9 0.0332(9) 0.0178(8) 0.0236(8) -0.0077(6) -0.0058(7) -0.0007(6)
C10 0.0308(9) 0.0234(9) 0.0263(8) -0.0111(7) -0.0063(7) 0.0001(7)
C11 0.0432(10) 0.0232(9) 0.0264(8) -0.0061(7) -0.0103(7) 0.0014(7)
C12 0.0478(11) 0.0227(9) 0.0267(9) -0.0050(7) -0.0026(8) -0.0076(8)
C13 0.0335(9) 0.0298(10) 0.0361(10) -0.0140(8) -0.0005(7) -0.0068(7)
C14 0.0313(9) 0.0251(9) 0.0331(9) -0.0115(7) -0.0089(7) 0.0009(7)
C15 0.0239(8) 0.0188(8) 0.0212(8) -0.0072(6) -0.0017(6) -0.0033(6)
C16 0.0264(8) 0.0227(8) 0.0224(8) -0.0060(6) -0.0053(6) -0.0016(6)
C17 0.0235(8) 0.0305(9) 0.0290(8) -0.0113(7) -0.0031(6) -0.0043(7)
C18 0.0264(8) 0.0288(9) 0.0266(8) -0.0090(7) 0.0031(7) -0.0091(7)
C19 0.0353(9) 0.0218(8) 0.0203(8) -0.0050(6) -0.0001(7) -0.0061(7)
C20 0.0261(8) 0.0204(8) 0.0218(8) -0.0075(6) -0.0048(6) -0.0020(6)
C21 0.0221(8) 0.0184(8) 0.0229(8) -0.0074(6) -0.0026(6) -0.0028(6)
C22 0.0281(8) 0.0207(8) 0.0275(8) -0.0050(7) -0.0095(7) -0.0019(6)
C23 0.0366(9) 0.0208(8) 0.0248(8) -0.0022(7) -0.0049(7) -0.0060(7)
C24 0.0270(8) 0.0247(9) 0.0309(9) -0.0113(7) 0.0001(7) -0.0059(7)
C25 0.0227(8) 0.0311(9) 0.0367(9) -0.0077(7) -0.0101(7) -0.0004(7)
C26 0.0278(8) 0.0236(9) 0.0259(8) -0.0025(7) -0.0076(7) -0.0016(7)
C27 0.0317(9) 0.0373(11) 0.0437(10) -0.0122(9) -0.0001(8) -0.0120(8)

loop_
_atom_type_symbol
_atom_type_description
_atom_type_scat_dispersion_real
_atom_type_scat_dispersion_imag
_atom_type_scat_source
C C 0.0033 0.0016 'International Tables Vol C Tables 4.2.6.8 and 6.1.1.4'
H H 0.0000 0.0000 'International Tables Vol C Tables 4.2.6.8 and 6.1.1.4'
N N 0.0061 0.0033 'International Tables Vol C Tables 4.2.6.8 and 6.1.1.4'
O O 0.0106 0.0060 'International Tables Vol C Tables 4.2.6.8 and 6.1.1.4'
S S 0.1246 0.1234 'International Tables Vol C Tables 4.2.6.8 and 6.1.1.4'

loop_
_geom_angle_atom_site_label_1
_geom_angle_atom_site_label_2
_geom_angle_atom_site_label_3
_geom_angle
_geom_angle_site_symmetry_1
_geom_angle_site_symmetry_3
_geom_angle_publ_flag
O7 S1 O8 118.74(7) . . ?
O7 S1 C1 109.13(7) . . ?
O7 S1 C21 109.24(7) . . ?
O8 S1 C1 103.78(7) . . ?
O8 S1 C21 107.03(7) . . ?
C21 S1 C1 108.46(7) . . ?
C9 O2 C8 119.60(12) . . ?
O5 N1 C20 119.29(12) . . ?
O6 N1 O5 123.16(14) . . ?
O6 N1 C20 117.53(13) . . ?
O3 N2 O4 123.20(15) . . ?
O3 N2 C10 119.54(13) . . ?
O4 N2 C10 117.26(14) . . ?
S1 C1 H1 108.7 . . ?
C2 C1 S1 112.22(10) . . ?
C2 C1 H1 108.7 . . ?
C15 C1 S1 104.40(10) . . ?
C15 C1 H1 108.7 . . ?
C15 C1 C2 114.02(12) . . ?
O1 C2 C1 119.42(14) . . ?
O1 C2 C3 119.61(14) . . ?
C3 C2 C1 120.96(13) . . ?
C4 C3 C2 116.03(14) . . ?
C4 C3 C8 117.71(14) . . ?
C8 C3 C2 126.26(13) . . ?
C3 C4 H4 119.2 . . ?
C5 C4 C3 121.59(16) . . ?
C5 C4 H4 119.2 . . ?
C4 C5 H5 120.2 . . ?
C4 C5 C6 119.58(16) . . ?
C6 C5 H5 120.2 . . ?
C5 C6 H6 119.8 . . ?
C5 C6 C7 120.40(15) . . ?
C7 C6 H6 119.8 . . ?
C6 C7 H7 120.1 . . ?
C6 C7 C8 119.77(16) . . ?
C8 C7 H7 120.1 . . ?
O2 C8 C3 117.49(13) . . ?
O2 C8 C7 121.39(14) . . ?
C7 C8 C3 120.92(14) . . ?
O2 C9 C10 119.58(14) . . ?
O2 C9 C14 121.26(14) . . ?
C14 C9 C10 118.73(15) . . ?
C9 C10 N2 122.03(14) . . ?
C11 C10 N2 117.27(14) . . ?
C11 C10 C9 120.69(15) . . ?
C10 C11 H11 120.2 . . ?
C12 C11 C10 119.69(16) . . ?
C12 C11 H11 120.2 . . ?
C11 C12 H12 119.9 . . ?
C11 C12 C13 120.11(16) . . ?
C13 C12 H12 119.9 . . ?
C12 C13 H13 119.8 . . ?
C14 C13 C12 120.38(16) . . ?
C14 C13 H13 119.8 . . ?
C9 C14 H14 119.8 . . ?
C13 C14 C9 120.39(16) . . ?
C13 C14 H14 119.8 . . ?
C16 C15 C1 117.81(13) . . ?
C16 C15 C20 116.45(14) . . ?
C20 C15 C1 125.44(13) . . ?
C15 C16 H16 119.0 . . ?
C17 C16 C15 122.04(15) . . ?
C17 C16 H16 119.0 . . ?
C16 C17 H17 119.9 . . ?
C18 C17 C16 120.16(15) . . ?
C18 C17 H17 119.9 . . ?
C17 C18 H18 120.2 . . ?
C17 C18 C19 119.67(15) . . ?
C19 C18 H18 120.2 . . ?
C18 C19 H19 120.1 . . ?
C18 C19 C20 119.77(15) . . ?
C20 C19 H19 120.1 . . ?
C15 C20 N1 122.62(13) . . ?
C19 C20 N1 115.53(13) . . ?
C19 C20 C15 121.86(14) . . ?
C22 C21 S1 120.52(12) . . ?
C26 C21 S1 118.10(12) . . ?
C26 C21 C22 121.12(14) . . ?
C21 C22 H22 120.6 . . ?
C21 C22 C23 118.86(14) . . ?
C23 C22 H22 120.6 . . ?
C22 C23 H23 119.4 . . ?
C22 C23 C24 121.27(15) . . ?
C24 C23 H23 119.4 . . ?
C23 C24 C25 118.62(15) . . ?
C23 C24 C27 121.04(15) . . ?
C25 C24 C27 120.31(15) . . ?
C24 C25 H25 119.5 . . ?
C26 C25 C24 121.01(15) . . ?
C26 C25 H25 119.5 . . ?
C21 C26 H26 120.4 . . ?
C25 C26 C21 119.12(15) . . ?
C25 C26 H26 120.4 . . ?
C24 C27 H27A 109.5 . . ?
C24 C27 H27B 109.5 . . ?
C24 C27 H27C 109.5 . . ?
H27A C27 H27B 109.5 . . ?
H27A C27 H27C 109.5 . . ?
H27B C27 H27C 109.5 . . ?

loop_
_geom_bond_atom_site_label_1
_geom_bond_atom_site_label_2
_geom_bond_distance
_geom_bond_site_symmetry_2
_geom_bond_publ_flag
S1 O7 1.4323(12) . ?
S1 O8 1.4375(11) . ?
S1 C1 1.8343(15) . ?
S1 C21 1.7628(15) . ?
O1 C2 1.2119(18) . ?
O2 C8 1.3836(18) . ?
O2 C9 1.3789(18) . ?
O3 N2 1.2191(18) . ?
O4 N2 1.2255(18) . ?
O5 N1 1.2293(17) . ?
O6 N1 1.2152(17) . ?
N1 C20 1.478(2) . ?
N2 C10 1.467(2) . ?
C1 H1 0.9800 . ?
C1 C2 1.527(2) . ?
C1 C15 1.518(2) . ?
C2 C3 1.500(2) . ?
C3 C4 1.397(2) . ?
C3 C8 1.399(2) . ?
C4 H4 0.9300 . ?
C4 C5 1.381(2) . ?
C5 H5 0.9300 . ?
C5 C6 1.382(3) . ?
C6 H6 0.9300 . ?
C6 C7 1.383(2) . ?
C7 H7 0.9300 . ?
C7 C8 1.390(2) . ?
C9 C10 1.395(2) . ?
C9 C14 1.388(2) . ?
C10 C11 1.389(2) . ?
C11 H11 0.9300 . ?
C11 C12 1.376(2) . ?
C12 H12 0.9300 . ?
C12 C13 1.382(3) . ?
C13 H13 0.9300 . ?
C13 C14 1.382(2) . ?
C14 H14 0.9300 . ?
C15 C16 1.392(2) . ?
C15 C20 1.403(2) . ?
C16 H16 0.9300 . ?
C16 C17 1.383(2) . ?
C17 H17 0.9300 . ?
C17 C18 1.377(2) . ?
C18 H18 0.9300 . ?
C18 C19 1.383(2) . ?
C19 H19 0.9300 . ?
C19 C20 1.386(2) . ?
C21 C22 1.386(2) . ?
C21 C26 1.385(2) . ?
C22 H22 0.9300 . ?
C22 C23 1.386(2) . ?
C23 H23 0.9300 . ?
C23 C24 1.388(2) . ?
C24 C25 1.394(2) . ?
C24 C27 1.509(2) . ?
C25 H25 0.9300 . ?
C25 C26 1.384(2) . ?
C26 H26 0.9300 . ?
C27 H27A 0.9600 . ?
C27 H27B 0.9600 . ?
C27 H27C 0.9600 . ?

loop_
_geom_torsion_atom_site_label_1
_geom_torsion_atom_site_label_2
_geom_torsion_atom_site_label_3
_geom_torsion_atom_site_label_4
_geom_torsion
_geom_torsion_site_symmetry_1
_geom_torsion_site_symmetry_2
_geom_torsion_site_symmetry_3
_geom_torsion_site_symmetry_4
_geom_torsion_publ_flag
S1 C1 C2 O1 -5.38(18) . . . . ?
S1 C1 C2 C3 173.33(11) . . . . ?
S1 C1 C15 C16 -91.25(14) . . . . ?
S1 C1 C15 C20 82.26(16) . . . . ?
S1 C21 C22 C23 -173.89(12) . . . . ?
S1 C21 C26 C25 174.28(12) . . . . ?
O1 C2 C3 C4 15.3(2) . . . . ?
O1 C2 C3 C8 -164.00(15) . . . . ?
O2 C9 C10 N2 6.8(2) . . . . ?
O2 C9 C10 C11 -172.13(14) . . . . ?
O2 C9 C14 C13 172.82(14) . . . . ?
O3 N2 C10 C9 21.9(2) . . . . ?
O3 N2 C10 C11 -159.10(15) . . . . ?
O4 N2 C10 C9 -158.62(15) . . . . ?
O4 N2 C10 C11 20.3(2) . . . . ?
O5 N1 C20 C15 24.3(2) . . . . ?
O5 N1 C20 C19 -155.34(14) . . . . ?
O6 N1 C20 C15 -157.31(15) . . . . ?
O6 N1 C20 C19 23.1(2) . . . . ?
O7 S1 C1 C2 -53.52(12) . . . . ?
O7 S1 C1 C15 70.45(11) . . . . ?
O7 S1 C21 C22 20.24(15) . . . . ?
O7 S1 C21 C26 -153.89(12) . . . . ?
O8 S1 C1 C2 178.95(10) . . . . ?
O8 S1 C1 C15 -57.07(11) . . . . ?
O8 S1 C21 C22 150.00(12) . . . . ?
O8 S1 C21 C26 -24.13(14) . . . . ?
N2 C10 C11 C12 -179.60(14) . . . . ?
C1 S1 C21 C22 -98.60(13) . . . . ?
C1 S1 C21 C26 87.26(13) . . . . ?
C1 C2 C3 C4 -163.43(13) . . . . ?
C1 C2 C3 C8 17.3(2) . . . . ?
C1 C15 C16 C17 176.18(14) . . . . ?
C1 C15 C20 N1 6.7(2) . . . . ?
C1 C15 C20 C19 -173.66(14) . . . . ?
C2 C1 C15 C16 31.56(19) . . . . ?
C2 C1 C15 C20 -154.94(14) . . . . ?
C2 C3 C4 C5 179.26(14) . . . . ?
C2 C3 C8 O2 5.5(2) . . . . ?
C2 C3 C8 C7 -179.59(14) . . . . ?
C3 C4 C5 C6 0.5(2) . . . . ?
C4 C3 C8 O2 -173.73(13) . . . . ?
C4 C3 C8 C7 1.1(2) . . . . ?
C4 C5 C6 C7 0.7(3) . . . . ?
C5 C6 C7 C8 -0.9(3) . . . . ?
C6 C7 C8 O2 174.66(14) . . . . ?
C6 C7 C8 C3 0.0(2) . . . . ?
C8 O2 C9 C10 -142.65(14) . . . . ?
C8 O2 C9 C14 44.9(2) . . . . ?
C8 C3 C4 C5 -1.4(2) . . . . ?
C9 O2 C8 C3 -147.86(14) . . . . ?
C9 O2 C8 C7 37.3(2) . . . . ?
C9 C10 C11 C12 -0.6(2) . . . . ?
C10 C9 C14 C13 0.3(2) . . . . ?
C10 C11 C12 C13 -0.1(3) . . . . ?
C11 C12 C13 C14 0.9(3) . . . . ?
C12 C13 C14 C9 -1.0(2) . . . . ?
C14 C9 C10 N2 179.44(14) . . . . ?
C14 C9 C10 C11 0.5(2) . . . . ?
C15 C1 C2 O1 -123.81(15) . . . . ?
C15 C1 C2 C3 54.90(18) . . . . ?
C15 C16 C17 C18 -2.5(2) . . . . ?
C16 C15 C20 N1 -179.68(14) . . . . ?
C16 C15 C20 C19 -0.1(2) . . . . ?
C16 C17 C18 C19 0.8(2) . . . . ?
C17 C18 C19 C20 1.2(2) . . . . ?
C18 C19 C20 N1 178.10(14) . . . . ?
C18 C19 C20 C15 -1.5(2) . . . . ?
C20 C15 C16 C17 2.1(2) . . . . ?
C21 S1 C1 C2 65.39(12) . . . . ?
C21 S1 C1 C15 -170.64(9) . . . . ?
C21 C22 C23 C24 -0.3(2) . . . . ?
C22 C21 C26 C25 0.2(2) . . . . ?
C22 C23 C24 C25 0.2(2) . . . . ?
C22 C23 C24 C27 178.24(15) . . . . ?
C23 C24 C25 C26 0.0(3) . . . . ?
C24 C25 C26 C21 -0.2(3) . . . . ?
C26 C21 C22 C23 0.1(2) . . . . ?
C27 C24 C25 C26 -178.00(16) . . . . ?
